data_7125616
loop_
_publ_author_name
'Parvin, Nasrina'
'Hossain, Jabed'
'George, Anjana'
'Parameswaran, Pattiyil'
'Khan, Shabana'

_publ_section_title
;
 N-heterocyclic silylene stabilized monocordinated copper(i)-arene
 cationic complexes and their application in click chemistry.
;
_journal_issue 2
_journal_name_full 'Chemical communications (Cambridge, England)'
_journal_page_first 273
_journal_page_last 276
_journal_paper_doi 10.1039/c9cc09115g
_journal_volume 56
_journal_year 2019
_chemical_formula_sum 'C34 H44 Cu F6 N2 Sb'
_chemical_formula_weight 780.00
_space_group_crystal_system monoclinic
_space_group_IT_number 9
_space_group_name_Hall 'C -2yc'
_space_group_name_H-M_alt 'C 1 c 1'
_atom_sites_solution_hydrogens geom
_audit_creation_method SHELXL-2014/7
_audit_update_record
;
2019-02-11 deposited with the CCDC.	2019-11-28 downloaded from the CCDC.
;
_cell_angle_alpha 90
_cell_angle_beta 124.966(2)
_cell_angle_gamma 90
_cell_formula_units_Z 4
_cell_length_a 24.087(2)
_cell_length_b 9.1915(9)
_cell_length_c 19.165(3)
_cell_measurement_reflns_used 9930
_cell_measurement_temperature 100(2)
_cell_measurement_theta_max 23.27
_cell_measurement_theta_min 2.20
_cell_volume 3477.1(7)
_computing_cell_refinement 'Bruker SAINT'
_computing_data_collection 'Bruker APEX2'
_computing_data_reduction 'Bruker SAINT'
_computing_molecular_graphics 'Bruker SHELXTL'
_computing_publication_material 'Bruker SHELXTL'
_computing_structure_refinement 'SHELXL-2014 (Sheldrick 2014)'
_computing_structure_solution 'SHELXS-97 (Sheldrick 2008)'
_diffrn_ambient_temperature 100(2)
_diffrn_measured_fraction_theta_full 1.000
_diffrn_measured_fraction_theta_max 1.000
_diffrn_measurement_device_type 'Bruker APEX-II CCD'
_diffrn_measurement_method '\f and \w scans'
_diffrn_radiation_type MoK\a
_diffrn_radiation_wavelength 0.71073
_diffrn_reflns_av_R_equivalents 0.1028
_diffrn_reflns_av_unetI/netI 0.0789
_diffrn_reflns_Laue_measured_fraction_full 1.000
_diffrn_reflns_Laue_measured_fraction_max 1.000
_diffrn_reflns_limit_h_max 28
_diffrn_reflns_limit_h_min -28
_diffrn_reflns_limit_k_max 11
_diffrn_reflns_limit_k_min -11
_diffrn_reflns_limit_l_max 22
_diffrn_reflns_limit_l_min -22
_diffrn_reflns_number 43896
_diffrn_reflns_point_group_measured_fraction_full 1.000
_diffrn_reflns_point_group_measured_fraction_max 1.000
_diffrn_reflns_theta_full 25.242
_diffrn_reflns_theta_max 25.248
_diffrn_reflns_theta_min 2.202
_exptl_absorpt_coefficient_mu 1.446
_exptl_absorpt_correction_type multi-scan
_exptl_absorpt_process_details 'Sheldrick, G. M. (2012) SADABS. Bruker AXS Inc., Madison, Wisconsin, USA.'
_exptl_crystal_colour colorless
_exptl_crystal_density_diffrn 1.490
_exptl_crystal_description block
_exptl_crystal_F_000 1584
_exptl_crystal_size_max 0.1
_exptl_crystal_size_mid 0.1
_exptl_crystal_size_min 0.1
_exptl_transmission_factor_max 0.7457
_exptl_transmission_factor_min 0.5817
_refine_diff_density_max 0.724
_refine_diff_density_min -0.446
_refine_diff_density_rms 0.085
_refine_ls_abs_structure_details
;
 Flack x determined using 1824 quotients [(I+)-(I-)]/[(I+)+(I-)]
 (Parsons, Flack and Wagner, Acta Cryst. B69 (2013) 249-259).
;
_refine_ls_abs_structure_Flack -0.009(11)
_refine_ls_extinction_method none
_refine_ls_goodness_of_fit_ref 1.003
_refine_ls_hydrogen_treatment constr
_refine_ls_matrix_type full
_refine_ls_number_parameters 406
_refine_ls_number_reflns 6285
_refine_ls_number_restraints 8
_refine_ls_restrained_S_all 1.004
_refine_ls_R_factor_all 0.0840
_refine_ls_R_factor_gt 0.0449
_refine_ls_shift/su_max 0.004
_refine_ls_shift/su_mean 0.000
_refine_ls_structure_factor_coef Fsqd
_refine_ls_weighting_details 'w=1/[\s^2^(Fo^2^)+(0.0345P)^2^+4.1641P] where P=(Fo^2^+2Fc^2^)/3'
_refine_ls_weighting_scheme calc
_refine_ls_wR_factor_gt 0.0735
_refine_ls_wR_factor_ref 0.0860
_reflns_Friedel_coverage 0.998
_reflns_Friedel_fraction_full 1.000
_reflns_Friedel_fraction_max 1.000
_reflns_number_gt 4635
_reflns_number_total 6285
_reflns_threshold_expression 'I > 2\s(I)'
_cod_data_source_file c9cc09115g2.cif
_cod_data_source_block 1_a
_cod_depositor_comments 'Adding full bibliography for 7125615--7125620.cif.'
_cod_original_cell_volume 3477.2(7)
_cod_original_sg_symbol_H-M 'C c'
_cod_database_code 7125616
_shelx_shelxl_version_number 2014/7
_shelx_space_group_comment
;
The symmetry employed for this shelxl refinement is uniquely defined
by the following loop, which should always be used as a source of
symmetry information in preference to the above space-group names.
They are only intended as comments.
;

loop_
_space_group_symop_operation_xyz
'x, y, z'
'x, -y, z+1/2'
'x+1/2, y+1/2, z'
'x+1/2, -y+1/2, z+1/2'

loop_
_atom_site_label
_atom_site_type_symbol
_atom_site_fract_x
_atom_site_fract_y
_atom_site_fract_z
_atom_site_U_iso_or_equiv
_atom_site_adp_type
_atom_site_occupancy
_atom_site_site_symmetry_order
_atom_site_calc_flag
_atom_site_refinement_flags_posn
_atom_site_refinement_flags_adp
Sb1 Sb 0.32451(3) 0.59168(6) 0.46651(3) 0.04101(19) Uani 1 1 d . .
Cu1 Cu 0.58111(6) 0.28361(12) 0.43174(6) 0.0382(3) Uani 1 1 d . .
N2 N 0.5491(3) 0.3796(6) 0.5510(4) 0.0212(15) Uani 1 1 d . .
N1 N 0.5418(3) 0.5514(7) 0.4716(4) 0.0238(16) Uani 1 1 d . .
F6 F 0.3512(3) 0.4800(6) 0.4098(4) 0.0629(17) Uani 1 1 d . .
F1 F 0.3911(4) 0.7273(7) 0.4948(6) 0.100(3) Uani 1 1 d . .
F2 F 0.2630(3) 0.6890(7) 0.3659(4) 0.078(2) Uani 1 1 d . .
F4 F 0.2587(3) 0.4561(7) 0.4396(5) 0.076(2) Uani 1 1 d . .
F3 F 0.2959(4) 0.6998(8) 0.5218(4) 0.087(2) Uani 1 1 d . .
F5 F 0.3871(3) 0.4936(7) 0.5671(4) 0.077(2) Uani 1 1 d . .
C1 C 0.4850(4) 0.6418(8) 0.3268(5) 0.026(2) Uani 1 1 d . .
C2 C 0.5566(4) 0.4080(9) 0.4879(5) 0.0238(18) Uani 1 1 d . .
C3 C 0.5297(4) 0.5005(9) 0.5734(5) 0.029(2) Uani 1 1 d . .
H3 H 0.5209 0.5062 0.6147 0.035 Uiso 1 1 calc R U
C4 C 0.6074(4) 0.6720(9) 0.4281(5) 0.029(2) Uani 1 1 d . .
C5 C 0.5162(5) 0.1399(9) 0.5694(5) 0.026(2) Uani 1 1 d . .
C6 C 0.6716(5) 0.6643(10) 0.5190(6) 0.041(2) Uani 1 1 d . .
H6 H 0.6638 0.5927 0.5504 0.049 Uiso 1 1 calc R U
C7 C 0.5256(5) 0.6100(10) 0.5238(5) 0.029(2) Uani 1 1 d . .
H7 H 0.5142 0.7063 0.5247 0.034 Uiso 1 1 calc R U
C8 C 0.4901(5) 0.7002(9) 0.2637(6) 0.033(2) Uani 1 1 d . .
H8 H 0.4513 0.7099 0.2086 0.039 Uiso 1 1 calc R U
C9 C 0.6098(5) 0.7313(9) 0.3631(6) 0.030(2) Uani 1 1 d . .
H9 H 0.6509 0.7629 0.3748 0.036 Uiso 1 1 calc R U
C10 C 0.5521(5) 0.7439(9) 0.2821(6) 0.033(2) Uani 1 1 d . .
H10 H 0.5547 0.7820 0.2391 0.039 Uiso 1 1 calc R U
C11 C 0.5373(6) 0.0088(10) 0.6142(6) 0.040(3) Uani 1 1 d . .
H11 H 0.5052 -0.0634 0.5990 0.048 Uiso 1 1 calc R U
C12 C 0.5674(5) 0.2412(9) 0.5953(5) 0.025(2) Uani 1 1 d . .
C13 C 0.5806(5) 0.3447(10) 0.2911(6) 0.039(2) Uani 1 1 d . .
H13 H 0.5895 0.4330 0.2758 0.047 Uiso 1 1 calc R U
C14 C 0.6028(6) -0.0177(11) 0.6792(7) 0.048(3) Uani 1 1 d . .
H14 H 0.6147 -0.1067 0.7074 0.057 Uiso 1 1 calc R U
C15 C 0.5153(5) 0.2912(10) 0.2432(6) 0.042(2) Uani 1 1 d . .
H15 H 0.4820 0.3412 0.1947 0.050 Uiso 1 1 calc R U
C16 C 0.7332(6) 0.6171(13) 0.5231(8) 0.066(4) Uani 1 1 d . .
H16A H 0.7250 0.5235 0.4967 0.100 Uiso 1 1 calc R U
H16B H 0.7713 0.6111 0.5815 0.100 Uiso 1 1 calc R U
H16C H 0.7425 0.6867 0.4938 0.100 Uiso 1 1 calc R U
C17 C 0.6175(7) 0.1412(13) 0.3836(7) 0.046(3) Uani 1 1 d . .
H17 H 0.6521 0.0880 0.4293 0.055 Uiso 1 1 calc R U
C18 C 0.4436(5) 0.1663(10) 0.4961(5) 0.040(2) Uani 1 1 d . .
H18 H 0.4387 0.2703 0.4826 0.048 Uiso 1 1 calc R U
C19 C 0.5444(4) 0.6263(8) 0.4069(5) 0.0230(19) Uani 1 1 d . .
C20 C 0.6318(6) 0.2730(11) 0.3595(7) 0.048(3) Uani 1 1 d . .
H20 H 0.6757 0.3099 0.3900 0.057 Uiso 1 1 calc R U
C21 C 0.4985(5) 0.1647(10) 0.2661(6) 0.038(2) Uani 1 1 d . .
C22 C 0.6339(5) 0.2196(11) 0.6620(5) 0.032(2) Uani 1 1 d . .
C23 C 0.6877(5) 0.3356(13) 0.6899(6) 0.050(3) Uani 1 1 d . .
H23 H 0.6648 0.4225 0.6555 0.060 Uiso 1 1 calc R U
C24 C 0.4167(4) 0.6020(9) 0.3083(5) 0.032(2) Uani 1 1 d . .
H24 H 0.4250 0.5732 0.3627 0.039 Uiso 1 1 calc R U
C25 C 0.6509(5) 0.0857(12) 0.7033(6) 0.048(3) Uani 1 1 d . .
H25 H 0.6956 0.0667 0.7477 0.058 Uiso 1 1 calc R U
C26 C 0.5511(6) 0.0915(10) 0.3383(6) 0.044(3) Uani 1 1 d . .
H26 H 0.5413 0.0074 0.3563 0.053 Uiso 1 1 calc R U
C27 C 0.3928(5) 0.1277(11) 0.5165(7) 0.055(3) Uani 1 1 d . .
H27A H 0.3928 0.0244 0.5239 0.083 Uiso 1 1 calc R U
H27B H 0.3483 0.1585 0.4706 0.083 Uiso 1 1 calc R U
H27C H 0.4052 0.1760 0.5680 0.083 Uiso 1 1 calc R U
C28 C 0.6836(6) 0.8105(14) 0.5619(7) 0.081(4) Uani 1 1 d . .
H28A H 0.7195 0.8018 0.6213 0.121 Uiso 1 1 calc R U
H28B H 0.6430 0.8417 0.5556 0.121 Uiso 1 1 calc R U
H28C H 0.6961 0.8806 0.5360 0.121 Uiso 1 1 calc R U
C29 C 0.7220(7) 0.3783(14) 0.7838(7) 0.081(4) Uani 1 1 d . .
H29A H 0.7476 0.2973 0.8197 0.122 Uiso 1 1 calc R U
H29B H 0.6880 0.4051 0.7928 0.122 Uiso 1 1 calc R U
H29C H 0.7518 0.4593 0.7975 0.122 Uiso 1 1 calc R U
C30 C 0.4287(5) 0.1053(11) 0.2154(7) 0.055(3) Uani 1 1 d . .
H30A H 0.4004 0.1646 0.1659 0.082 Uiso 1 1 calc R U
H30B H 0.4110 0.1052 0.2494 0.082 Uiso 1 1 calc R U
H30C H 0.4294 0.0076 0.1982 0.082 Uiso 1 1 calc R U
C31 C 0.3710(6) 0.7283(14) 0.2778(10) 0.092(5) Uani 1 1 d . .
H31A H 0.3583 0.7553 0.2221 0.139 Uiso 1 1 calc R U
H31B H 0.3936 0.8084 0.3162 0.139 Uiso 1 1 calc R U
H31C H 0.3311 0.7034 0.2751 0.139 Uiso 1 1 calc R U
C32 C 0.4270(7) 0.0831(16) 0.4170(7) 0.088(5) Uani 1 1 d . .
H32A H 0.4608 0.1039 0.4067 0.131 Uiso 1 1 calc R U
H32B H 0.3834 0.1126 0.3686 0.131 Uiso 1 1 calc R U
H32C H 0.4266 -0.0195 0.4261 0.131 Uiso 1 1 calc R U
C33 C 0.7404(7) 0.2917(16) 0.6741(10) 0.100(5) Uani 1 1 d . .
H33A H 0.7704 0.2207 0.7156 0.150 Uiso 1 1 calc R U
H33B H 0.7659 0.3758 0.6786 0.150 Uiso 1 1 calc R U
H33C H 0.7181 0.2509 0.6181 0.150 Uiso 1 1 calc R U
C34 C 0.3865(9) 0.4785(18) 0.2525(11) 0.125(6) Uani 1 1 d . U
H34A H 0.3446 0.4545 0.2451 0.188 Uiso 1 1 calc R U
H34B H 0.4168 0.3970 0.2770 0.188 Uiso 1 1 calc R U
H34C H 0.3779 0.5016 0.1983 0.188 Uiso 1 1 calc R U

loop_
_atom_site_aniso_label
_atom_site_aniso_U_11
_atom_site_aniso_U_22
_atom_site_aniso_U_33
_atom_site_aniso_U_23
_atom_site_aniso_U_13
_atom_site_aniso_U_12
Sb1 0.0294(3) 0.0453(3) 0.0490(4) -0.0065(4) 0.0228(3) 0.0007(4)
Cu1 0.0551(8) 0.0368(6) 0.0358(7) 0.0063(6) 0.0336(7) 0.0191(6)
N2 0.025(4) 0.023(4) 0.018(4) 0.001(3) 0.014(3) 0.005(3)
N1 0.026(4) 0.029(4) 0.018(4) 0.008(3) 0.014(3) 0.005(3)
F6 0.074(5) 0.058(4) 0.082(5) -0.001(4) 0.059(4) 0.017(4)
F1 0.067(5) 0.046(4) 0.195(8) -0.025(5) 0.080(6) -0.021(4)
F2 0.072(5) 0.093(5) 0.081(5) 0.032(4) 0.051(4) 0.037(4)
F4 0.057(4) 0.087(5) 0.090(5) -0.003(4) 0.045(4) -0.018(4)
F3 0.069(5) 0.119(7) 0.068(5) -0.030(5) 0.035(4) 0.020(5)
F5 0.065(5) 0.091(5) 0.050(4) 0.004(4) 0.018(4) 0.024(4)
C1 0.028(5) 0.021(5) 0.028(5) 0.005(4) 0.016(5) 0.005(4)
C2 0.028(5) 0.020(4) 0.028(5) 0.005(4) 0.019(4) 0.001(4)
C3 0.037(6) 0.037(5) 0.023(5) 0.000(4) 0.023(5) 0.006(5)
C4 0.037(6) 0.023(5) 0.031(5) 0.006(4) 0.022(5) 0.002(4)
C5 0.041(6) 0.024(5) 0.023(5) 0.005(4) 0.023(5) 0.007(4)
C6 0.029(6) 0.050(6) 0.033(6) 0.013(5) 0.012(5) -0.002(5)
C7 0.026(5) 0.033(5) 0.027(5) -0.005(4) 0.016(5) 0.011(4)
C8 0.044(7) 0.025(5) 0.032(5) 0.008(4) 0.023(5) 0.003(5)
C9 0.036(6) 0.024(5) 0.048(6) -0.001(5) 0.034(6) -0.004(5)
C10 0.059(7) 0.023(5) 0.033(6) 0.002(4) 0.036(6) -0.004(5)
C11 0.066(8) 0.024(5) 0.040(6) 0.003(5) 0.037(6) 0.008(5)
C12 0.030(6) 0.031(5) 0.025(5) 0.008(4) 0.023(5) 0.013(4)
C13 0.048(7) 0.035(5) 0.051(7) -0.002(5) 0.038(6) 0.003(5)
C14 0.068(8) 0.039(6) 0.049(7) 0.021(5) 0.041(7) 0.026(6)
C15 0.053(7) 0.043(6) 0.032(6) 0.006(5) 0.026(6) 0.007(5)
C16 0.034(7) 0.085(9) 0.064(9) -0.008(7) 0.018(7) 0.009(6)
C17 0.055(8) 0.049(7) 0.044(7) 0.000(6) 0.034(7) 0.032(6)
C18 0.044(7) 0.040(6) 0.031(6) 0.006(4) 0.019(5) -0.008(5)
C19 0.033(5) 0.018(5) 0.025(5) -0.002(4) 0.021(5) 0.001(4)
C20 0.048(7) 0.052(7) 0.055(7) -0.005(6) 0.037(7) 0.012(6)
C21 0.049(7) 0.035(5) 0.040(6) -0.007(5) 0.032(6) 0.006(5)
C22 0.031(6) 0.043(6) 0.026(5) 0.015(5) 0.019(5) 0.016(5)
C23 0.031(6) 0.079(8) 0.034(6) 0.025(5) 0.015(5) 0.013(6)
C24 0.031(5) 0.034(5) 0.030(5) 0.004(4) 0.016(4) -0.002(5)
C25 0.047(7) 0.062(7) 0.038(6) 0.021(6) 0.026(5) 0.023(6)
C26 0.076(8) 0.028(5) 0.047(6) -0.006(5) 0.047(7) 0.006(6)
C27 0.053(7) 0.066(7) 0.057(7) 0.000(6) 0.038(6) -0.002(6)
C28 0.055(8) 0.099(10) 0.050(8) -0.027(7) 0.008(7) 0.010(7)
C29 0.074(9) 0.102(10) 0.053(8) -0.007(7) 0.029(7) -0.041(8)
C30 0.066(8) 0.048(6) 0.049(6) -0.012(5) 0.032(6) -0.009(6)
C31 0.045(8) 0.084(10) 0.138(13) 0.012(9) 0.046(9) 0.014(7)
C32 0.071(11) 0.158(14) 0.036(8) -0.038(8) 0.033(8) -0.033(9)
C33 0.062(9) 0.134(12) 0.129(13) 0.020(10) 0.070(10) 0.011(9)
C34 0.122(6) 0.126(6) 0.131(6) -0.007(3) 0.075(4) -0.001(3)

loop_
_atom_type_symbol
_atom_type_description
_atom_type_scat_dispersion_real
_atom_type_scat_dispersion_imag
_atom_type_scat_source
C C 0.0033 0.0016 'International Tables Vol C Tables 4.2.6.8 and 6.1.1.4'
H H 0.0000 0.0000 'International Tables Vol C Tables 4.2.6.8 and 6.1.1.4'
N N 0.0061 0.0033 'International Tables Vol C Tables 4.2.6.8 and 6.1.1.4'
F F 0.0171 0.0103 'International Tables Vol C Tables 4.2.6.8 and 6.1.1.4'
Cu Cu 0.3201 1.2651 'International Tables Vol C Tables 4.2.6.8 and 6.1.1.4'
Sb Sb -0.5866 1.5461 'International Tables Vol C Tables 4.2.6.8 and 6.1.1.4'

loop_
_geom_angle_atom_site_label_1
_geom_angle_atom_site_label_2
_geom_angle_atom_site_label_3
_geom_angle
F4 Sb1 F1 179.3(4)
F4 Sb1 F2 89.4(3)
F1 Sb1 F2 91.2(4)
F4 Sb1 F3 88.9(3)
F1 Sb1 F3 90.9(3)
F2 Sb1 F3 90.0(3)
F4 Sb1 F6 89.6(3)
F1 Sb1 F6 90.7(3)
F2 Sb1 F6 89.7(3)
F3 Sb1 F6 178.4(4)
F4 Sb1 F5 91.1(3)
F1 Sb1 F5 88.3(4)
F2 Sb1 F5 179.1(3)
F3 Sb1 F5 90.8(3)
F6 Sb1 F5 89.5(3)
C2 Cu1 C17 173.5(4)
C2 Cu1 C20 144.5(4)
C17 Cu1 C20 37.0(4)
C2 Cu1 C26 147.6(4)
C17 Cu1 C26 36.4(4)
C20 Cu1 C26 62.8(4)
C2 N2 C3 111.8(6)
C2 N2 C12 122.9(6)
C3 N2 C12 124.9(6)
C2 N1 C7 111.1(7)
C2 N1 C19 121.7(6)
C7 N1 C19 127.2(7)
C19 C1 C8 117.1(8)
C19 C1 C24 122.0(7)
C8 C1 C24 120.8(8)
N2 C2 N1 104.1(7)
N2 C2 Cu1 130.0(6)
N1 C2 Cu1 125.9(6)
C7 C3 N2 106.5(7)
C7 C3 H3 126.7
N2 C3 H3 126.7
C9 C4 C19 117.0(8)
C9 C4 C6 120.2(8)
C19 C4 C6 122.7(7)
C12 C5 C11 115.1(9)
C12 C5 C18 122.9(8)
C11 C5 C18 122.0(9)
C16 C6 C28 110.6(9)
C16 C6 C4 113.4(8)
C28 C6 C4 109.3(8)
C16 C6 H6 107.8
C28 C6 H6 107.8
C4 C6 H6 107.8
C3 C7 N1 106.5(7)
C3 C7 H7 126.7
N1 C7 H7 126.7
C10 C8 C1 120.7(9)
C10 C8 H8 119.7
C1 C8 H8 119.7
C10 C9 C4 120.8(8)
C10 C9 H9 119.6
C4 C9 H9 119.6
C9 C10 C8 120.6(8)
C9 C10 H10 119.7
C8 C10 H10 119.7
C14 C11 C5 122.7(10)
C14 C11 H11 118.6
C5 C11 H11 118.6
C22 C12 C5 123.8(8)
C22 C12 N2 118.2(8)
C5 C12 N2 118.0(8)
C20 C13 C15 122.2(10)
C20 C13 H13 118.9
C15 C13 H13 118.9
C25 C14 C11 120.1(9)
C25 C14 H14 120.0
C11 C14 H14 120.0
C13 C15 C21 121.2(9)
C13 C15 H15 119.4
C21 C15 H15 119.4
C6 C16 H16A 109.5
C6 C16 H16B 109.5
H16A C16 H16B 109.5
C6 C16 H16C 109.5
H16A C16 H16C 109.5
H16B C16 H16C 109.5
C20 C17 C26 119.3(11)
C20 C17 Cu1 81.2(6)
C26 C17 Cu1 81.7(6)
C20 C17 H17 120.4
C26 C17 H17 120.4
Cu1 C17 H17 107.0
C5 C18 C27 113.4(7)
C5 C18 C32 110.2(9)
C27 C18 C32 110.2(9)
C5 C18 H18 107.6
C27 C18 H18 107.6
C32 C18 H18 107.6
C1 C19 C4 123.7(7)
C1 C19 N1 118.3(7)
C4 C19 N1 117.9(7)
C13 C20 C17 118.6(11)
C13 C20 Cu1 93.3(6)
C17 C20 Cu1 61.8(5)
C13 C20 H20 120.7
C17 C20 H20 120.7
Cu1 C20 H20 114.0
C15 C21 C26 116.9(9)
C15 C21 C30 122.1(9)
C26 C21 C30 121.0(9)
C12 C22 C25 117.5(9)
C12 C22 C23 122.0(8)
C25 C22 C23 120.5(9)
C33 C23 C22 112.7(10)
C33 C23 C29 110.6(10)
C22 C23 C29 111.6(8)
C33 C23 H23 107.2
C22 C23 H23 107.2
C29 C23 H23 107.2
C34 C24 C31 112.4(11)
C34 C24 C1 112.6(10)
C31 C24 C1 111.7(8)
C34 C24 H24 106.5
C31 C24 H24 106.5
C1 C24 H24 106.5
C14 C25 C22 120.7(9)
C14 C25 H25 119.7
C22 C25 H25 119.7
C21 C26 C17 121.7(10)
C21 C26 Cu1 95.8(5)
C17 C26 Cu1 61.9(5)
C21 C26 H26 119.1
C17 C26 H26 119.1
Cu1 C26 H26 112.3
C18 C27 H27A 109.5
C18 C27 H27B 109.5
H27A C27 H27B 109.5
C18 C27 H27C 109.5
H27A C27 H27C 109.5
H27B C27 H27C 109.5
C6 C28 H28A 109.5
C6 C28 H28B 109.5
H28A C28 H28B 109.5
C6 C28 H28C 109.5
H28A C28 H28C 109.5
H28B C28 H28C 109.5
C23 C29 H29A 109.5
C23 C29 H29B 109.5
H29A C29 H29B 109.5
C23 C29 H29C 109.5
H29A C29 H29C 109.5
H29B C29 H29C 109.5
C21 C30 H30A 109.5
C21 C30 H30B 109.5
H30A C30 H30B 109.5
C21 C30 H30C 109.5
H30A C30 H30C 109.5
H30B C30 H30C 109.5
C24 C31 H31A 109.5
C24 C31 H31B 109.5
H31A C31 H31B 109.5
C24 C31 H31C 109.5
H31A C31 H31C 109.5
H31B C31 H31C 109.5
C18 C32 H32A 109.5
C18 C32 H32B 109.5
H32A C32 H32B 109.5
C18 C32 H32C 109.5
H32A C32 H32C 109.5
H32B C32 H32C 109.5
C23 C33 H33A 109.5
C23 C33 H33B 109.5
H33A C33 H33B 109.5
C23 C33 H33C 109.5
H33A C33 H33C 109.5
H33B C33 H33C 109.5
C24 C34 H34A 109.5
C24 C34 H34B 109.5
H34A C34 H34B 109.5
C24 C34 H34C 109.5
H34A C34 H34C 109.5
H34B C34 H34C 109.5

loop_
_geom_bond_atom_site_label_1
_geom_bond_atom_site_label_2
_geom_bond_distance
Sb1 F4 1.843(6)
Sb1 F1 1.851(6)
Sb1 F2 1.854(6)
Sb1 F3 1.851(6)
Sb1 F6 1.857(5)
Sb1 F5 1.863(6)
Cu1 C2 1.882(8)
Cu1 C17 2.065(9)
Cu1 C20 2.316(9)
Cu1 C26 2.317(9)
N2 C2 1.346(10)
N2 C3 1.367(10)
N2 C12 1.451(10)
N1 C2 1.355(10)
N1 C7 1.375(10)
N1 C19 1.450(10)
C1 C19 1.380(11)
C1 C8 1.391(11)
C1 C24 1.515(11)
C3 C7 1.349(12)
C3 H3 0.9300
C4 C9 1.390(12)
C4 C19 1.391(11)
C4 C6 1.531(12)
C5 C12 1.389(12)
C5 C11 1.396(12)
C5 C18 1.509(12)
C6 C16 1.502(14)
C6 C28 1.515(14)
C6 H6 0.9800
C7 H7 0.9300
C8 C10 1.384(12)
C8 H8 0.9300
C9 C10 1.372(13)
C9 H9 0.9300
C10 H10 0.9300
C11 C14 1.359(14)
C11 H11 0.9300
C12 C22 1.376(12)
C13 C20 1.349(13)
C13 C15 1.379(13)
C13 H13 0.9300
C14 C25 1.359(14)
C14 H14 0.9300
C15 C21 1.382(12)
C15 H15 0.9300
C16 H16A 0.9600
C16 H16B 0.9600
C16 H16C 0.9600
C17 C20 1.409(15)
C17 C26 1.389(16)
C17 H17 0.9300
C18 C27 1.525(12)
C18 C32 1.533(14)
C18 H18 0.9800
C20 H20 0.9300
C21 C26 1.402(13)
C21 C30 1.482(13)
C22 C25 1.392(13)
C22 C23 1.520(14)
C23 C33 1.518(14)
C23 C29 1.540(14)
C23 H23 0.9800
C24 C34 1.439(17)
C24 C31 1.471(14)
C24 H24 0.9800
C25 H25 0.9300
C26 H26 0.9300
C27 H27A 0.9600
C27 H27B 0.9600
C27 H27C 0.9600
C28 H28A 0.9600
C28 H28B 0.9600
C28 H28C 0.9600
C29 H29A 0.9600
C29 H29B 0.9600
C29 H29C 0.9600
C30 H30A 0.9600
C30 H30B 0.9600
C30 H30C 0.9600
C31 H31A 0.9600
C31 H31B 0.9600
C31 H31C 0.9600
C32 H32A 0.9600
C32 H32B 0.9600
C32 H32C 0.9600
C33 H33A 0.9600
C33 H33B 0.9600
C33 H33C 0.9600
C34 H34A 0.9600
C34 H34B 0.9600
C34 H34C 0.9600
